data_2226602
loop_
_publ_author_name
'Zade, Chetan M.'
'Pete, Umesh D.'
'Dikundwar, Amol G.'
'Bendre, Ratnamala S.'

_publ_section_title
;
 (<i>Z</i>)-2-(2-Isopropyl-5-methylphenoxy)-<i>N</i>'-(2-oxoindolin-3-ylidene)acetohydrazide
;
_journal_coeditor_code NG2756
_journal_issue 7
_journal_name_full 'Acta Crystallographica Section E'
_journal_page_first o1614
_journal_paper_doi 10.1107/S1600536810019008
_journal_volume 66
_journal_year 2010
_chemical_formula_iupac 'C20 H21 N3 O3'
_chemical_formula_moiety 'C20 H21 N3 O3'
_chemical_formula_sum 'C20 H21 N3 O3'
_chemical_formula_weight 351.40
_chemical_name_systematic
;
(<i>Z</i>)-2-(2-Isopropyl-5-methylphenoxy)-<i>N</i>'-(2-
oxoindolin-3-ylidene)acetohydrazide
;
_space_group_IT_number 2
_symmetry_cell_setting triclinic
_symmetry_space_group_name_Hall '-P 1'
_symmetry_space_group_name_H-M 'P -1'
_atom_sites_solution_hydrogens geom
_atom_sites_solution_primary direct
_atom_sites_solution_secondary difmap
_cell_angle_alpha 81.423(5)
_cell_angle_beta 86.843(5)
_cell_angle_gamma 67.992(5)
_cell_formula_units_Z 2
_cell_length_a 7.6890(4)
_cell_length_b 8.2206(5)
_cell_length_c 15.3588(9)
_cell_measurement_reflns_used 19920
_cell_measurement_temperature 100.0(10)
_cell_measurement_theta_max 26.00
_cell_measurement_theta_min 2.68
_cell_volume 889.99(9)
_computing_cell_refinement 'CrysAlisPro CCD (Oxford Diffraction, 2009)'
_computing_data_collection 'CrysAlisPro CCD (Oxford Diffraction, 2009)'
_computing_data_reduction 'CrysAlisPro RED (Oxford Diffraction, 2009)'
_computing_molecular_graphics 'ORTEP-3 (Farrugia, 1997) and CAMERON (Watkin <i>et al.</i>,  1996)'
_computing_publication_material 'WinGX (Farrugia, 1999)'
_computing_structure_refinement 'SHELXL97 (Sheldrick, 2008)'
_computing_structure_solution 'SHELXS97 (Sheldrick, 2008)'
_diffrn_ambient_temperature 100.0(10)
_diffrn_measured_fraction_theta_full 1.000
_diffrn_measured_fraction_theta_max 1.000
_diffrn_measurement_device_type 'Oxford Xcalibur Eos(Nova) CCD detector'
_diffrn_measurement_method '\w scans'
_diffrn_radiation_monochromator graphite
_diffrn_radiation_source 'Enhance (Mo) X-ray Source'
_diffrn_radiation_type MoK\a
_diffrn_radiation_wavelength 0.71073
_diffrn_reflns_av_R_equivalents 0.0488
_diffrn_reflns_av_sigmaI/netI 0.0365
_diffrn_reflns_limit_h_max 9
_diffrn_reflns_limit_h_min -9
_diffrn_reflns_limit_k_max 10
_diffrn_reflns_limit_k_min -10
_diffrn_reflns_limit_l_max 18
_diffrn_reflns_limit_l_min -18
_diffrn_reflns_number 19920
_diffrn_reflns_reduction_process
;
;
_diffrn_reflns_theta_full 26.00
_diffrn_reflns_theta_max 26.00
_diffrn_reflns_theta_min 2.68
_exptl_absorpt_coefficient_mu 0.090
_exptl_absorpt_correction_T_max 0.9823
_exptl_absorpt_correction_T_min 0.9650
_exptl_absorpt_correction_type multi-scan
_exptl_absorpt_process_details '(CrysAlis RED; Oxford Diffraction, 2009)'
_exptl_crystal_colour yellow
_exptl_crystal_density_diffrn 1.311
_exptl_crystal_density_method 'Not Measured'
_exptl_crystal_description block
_exptl_crystal_F_000 372
_exptl_crystal_size_max 0.40
_exptl_crystal_size_mid 0.20
_exptl_crystal_size_min 0.20
_refine_diff_density_max 0.542
_refine_diff_density_min -0.421
_refine_ls_extinction_method none
_refine_ls_goodness_of_fit_ref 1.077
_refine_ls_hydrogen_treatment mixed
_refine_ls_matrix_type full
_refine_ls_number_parameters 246
_refine_ls_number_reflns 3491
_refine_ls_number_restraints 0
_refine_ls_restrained_S_all 1.077
_refine_ls_R_factor_all 0.0657
_refine_ls_R_factor_gt 0.0469
_refine_ls_shift/su_max 0.001
_refine_ls_shift/su_mean 0.000
_refine_ls_structure_factor_coef Fsqd
_refine_ls_weighting_details 'calc w=1/[\s^2^(Fo^2^)+(0.0676P)^2^+0.1430P] where P=(Fo^2^+2Fc^2^)/3'
_refine_ls_weighting_scheme calc
_refine_ls_wR_factor_gt 0.1206
_refine_ls_wR_factor_ref 0.1264
_reflns_number_gt 2569
_reflns_number_total 3491
_reflns_threshold_expression I>2sigma(I)
_cod_data_source_file ng2756.cif
_cod_data_source_block I
_cod_original_cell_volume 890.00(9)
_cod_database_code 2226602
_cod_database_fobs_code 2226602

loop_
_symmetry_equiv_pos_site_id
_symmetry_equiv_pos_as_xyz
1 x,y,z
2 -x,-y,-z

loop_
_atom_site_type_symbol
_atom_site_label
_atom_site_fract_x
_atom_site_fract_y
_atom_site_fract_z
_atom_site_U_iso_or_equiv
_atom_site_adp_type
_atom_site_calc_flag
_atom_site_refinement_flags
_atom_site_occupancy
_atom_site_disorder_assembly
_atom_site_disorder_group
O O2 0.42649(16) 0.34876(14) 0.48742(8) 0.0194(3) Uani d . 1 . .
O O3 0.31459(17) 0.65223(16) 0.29166(8) 0.0259(3) Uani d . 1 . .
O O1 -0.09186(17) 0.94154(16) 0.40232(8) 0.0241(3) Uani d . 1 . .
N N3 0.19339(19) 0.61754(19) 0.45023(10) 0.0180(3) Uani d . 1 . .
N N1 -0.2913(2) 1.00881(19) 0.52175(10) 0.0198(3) Uani d . 1 . .
C C8 -0.0373(2) 0.7470(2) 0.54375(12) 0.0173(4) Uani d . 1 . .
N N2 0.11373(19) 0.61305(18) 0.53194(10) 0.0178(3) Uani d . 1 . .
C C7 -0.1447(2) 0.7700(2) 0.62514(12) 0.0182(4) Uani d . 1 . .
C C9 0.3539(2) 0.4815(2) 0.43422(12) 0.0178(4) Uani d . 1 . .
C C10 0.4428(2) 0.5057(2) 0.34560(11) 0.0195(4) Uani d . 1 . .
H H10A 0.5569 0.5264 0.3529 0.023 Uiso calc R 1 . .
H H10B 0.4750 0.3995 0.3180 0.023 Uiso calc R 1 . .
C C1 -0.1395(2) 0.9084(2) 0.47827(12) 0.0185(4) Uani d . 1 . .
C C11 0.3648(2) 0.6956(2) 0.20616(12) 0.0223(4) Uani d . 1 . .
C C2 -0.2984(2) 0.9305(2) 0.60903(12) 0.0186(4) Uani d . 1 . .
C C16 0.5382(3) 0.6086(2) 0.17067(13) 0.0265(4) Uani d . 1 . .
H H16 0.6275 0.5142 0.2047 0.032 Uiso calc R 1 . .
C C12 0.2263(3) 0.8408(2) 0.15720(13) 0.0257(4) Uani d . 1 . .
C C5 -0.2538(3) 0.7256(2) 0.77154(13) 0.0258(4) Uani d . 1 . .
H H5 -0.2414 0.6574 0.8266 0.031 Uiso calc R 1 . .
C C6 -0.1212(2) 0.6671(2) 0.70683(12) 0.0219(4) Uani d . 1 . .
H H6 -0.0189 0.5610 0.7180 0.026 Uiso calc R 1 . .
C C4 -0.4055(3) 0.8859(3) 0.75476(13) 0.0261(4) Uani d . 1 . .
H H4 -0.4922 0.9235 0.7992 0.031 Uiso calc R 1 . .
C C3 -0.4304(2) 0.9911(2) 0.67309(12) 0.0241(4) Uani d . 1 . .
H H3 -0.5319 1.0979 0.6621 0.029 Uiso calc R 1 . .
C C13 0.2727(3) 0.8916(3) 0.07197(13) 0.0313(5) Uani d . 1 . .
H H13 0.1852 0.9876 0.0381 0.038 Uiso calc R 1 . .
C C17 0.0377(3) 0.9323(3) 0.19774(14) 0.0366(5) Uani d . 1 . .
H H17 0.0594 0.9413 0.2588 0.044 Uiso calc R 1 . .
C C14 0.4449(3) 0.8043(3) 0.03569(14) 0.0351(5) Uani d . 1 . .
H H14 0.4705 0.8420 -0.0220 0.042 Uiso calc R 1 . .
C C15 0.5802(3) 0.6616(3) 0.08384(13) 0.0322(5) Uani d . 1 . .
C C18 -0.0732(3) 1.1179(3) 0.15283(15) 0.0393(6) Uani d . 1 . .
H H18A 0.0036 1.1879 0.1478 0.059 Uiso calc R 1 . .
H H18B -0.1826 1.1715 0.1871 0.059 Uiso calc R 1 . .
H H18C -0.1107 1.1117 0.0952 0.059 Uiso calc R 1 . .
C C20 0.7679(3) 0.5643(3) 0.04370(15) 0.0485(7) Uani d . 1 . .
H H20A 0.7589 0.4725 0.0143 0.073 Uiso calc R 1 . .
H H20B 0.8610 0.5126 0.0893 0.073 Uiso calc R 1 . .
H H20C 0.8030 0.6459 0.0020 0.073 Uiso calc R 1 . .
C C19 -0.0803(3) 0.8207(3) 0.1998(2) 0.0737(11) Uani d . 1 . .
H H19A -0.1085 0.8139 0.1406 0.110 Uiso calc R 1 . .
H H19B -0.1949 0.8736 0.2308 0.110 Uiso calc R 1 . .
H H19C -0.0124 0.7037 0.2292 0.110 Uiso calc R 1 . .
H H2 -0.376(3) 1.117(3) 0.4998(15) 0.044(7) Uiso d . 1 . .
H H1 0.141(3) 0.711(3) 0.4077(14) 0.031(6) Uiso d . 1 . .

loop_
_atom_site_aniso_label
_atom_site_aniso_U_11
_atom_site_aniso_U_22
_atom_site_aniso_U_33
_atom_site_aniso_U_12
_atom_site_aniso_U_13
_atom_site_aniso_U_23
O2 0.0189(6) 0.0146(6) 0.0197(7) -0.0008(5) -0.0029(5) -0.0007(5)
O3 0.0212(7) 0.0253(7) 0.0201(7) 0.0012(5) 0.0010(5) 0.0045(5)
O1 0.0221(7) 0.0207(7) 0.0222(7) -0.0023(5) 0.0023(5) 0.0033(5)
N3 0.0170(7) 0.0146(7) 0.0179(8) -0.0017(6) -0.0005(6) -0.0002(6)
N1 0.0172(7) 0.0138(7) 0.0222(8) 0.0006(6) -0.0012(6) -0.0001(6)
C8 0.0150(8) 0.0157(8) 0.0208(10) -0.0049(7) -0.0018(7) -0.0024(7)
N2 0.0159(7) 0.0165(7) 0.0197(8) -0.0046(6) 0.0004(6) -0.0026(6)
C7 0.0167(8) 0.0166(9) 0.0210(10) -0.0052(7) -0.0005(7) -0.0042(7)
C9 0.0147(8) 0.0152(9) 0.0229(10) -0.0040(7) -0.0036(7) -0.0036(7)
C10 0.0174(8) 0.0168(9) 0.0195(10) -0.0017(7) -0.0013(7) -0.0003(7)
C1 0.0165(8) 0.0152(8) 0.0235(10) -0.0055(7) -0.0023(7) -0.0020(7)
C11 0.0258(10) 0.0230(9) 0.0175(9) -0.0092(8) -0.0005(8) 0.0001(7)
C2 0.0186(9) 0.0172(9) 0.0203(10) -0.0062(7) -0.0015(7) -0.0041(7)
C16 0.0263(10) 0.0228(10) 0.0254(11) -0.0051(8) -0.0015(8) 0.0019(8)
C12 0.0279(10) 0.0234(10) 0.0218(10) -0.0054(8) -0.0050(8) 0.0000(8)
C5 0.0283(10) 0.0296(10) 0.0196(10) -0.0113(8) -0.0017(8) -0.0011(8)
C6 0.0212(9) 0.0188(9) 0.0236(10) -0.0051(7) -0.0046(8) -0.0006(7)
C4 0.0226(9) 0.0330(11) 0.0218(10) -0.0075(8) 0.0037(8) -0.0095(8)
C3 0.0199(9) 0.0221(9) 0.0264(11) -0.0017(8) -0.0007(8) -0.0073(8)
C13 0.0368(11) 0.0269(10) 0.0230(11) -0.0055(9) -0.0085(9) 0.0045(8)
C17 0.0314(11) 0.0389(12) 0.0242(11) 0.0010(9) -0.0037(9) 0.0059(9)
C14 0.0452(13) 0.0362(12) 0.0197(11) -0.0135(10) 0.0027(9) 0.0034(9)
C15 0.0351(11) 0.0326(11) 0.0247(11) -0.0105(9) 0.0052(9) 0.0012(9)
C18 0.0361(12) 0.0306(11) 0.0443(14) -0.0021(9) -0.0128(10) -0.0071(10)
C20 0.0443(13) 0.0514(14) 0.0315(13) -0.0038(11) 0.0129(11) 0.0080(11)
C19 0.0314(13) 0.0332(13) 0.128(3) 0.0019(11) 0.0098(15) 0.0346(15)

loop_
_atom_type_symbol
_atom_type_description
_atom_type_scat_dispersion_real
_atom_type_scat_dispersion_imag
_atom_type_scat_source
O O 0.0106 0.0060 'International Tables Vol C Tables 4.2.6.8 and 6.1.1.4'
N N 0.0061 0.0033 'International Tables Vol C Tables 4.2.6.8 and 6.1.1.4'
H H 0.0000 0.0000 'International Tables Vol C Tables 4.2.6.8 and 6.1.1.4'
C C 0.0033 0.0016 'International Tables Vol C Tables 4.2.6.8 and 6.1.1.4'

loop_
_geom_angle_atom_site_label_1
_geom_angle_atom_site_label_2
_geom_angle_atom_site_label_3
_geom_angle_site_symmetry_1
_geom_angle_site_symmetry_3
_geom_angle
_geom_angle_publ_flag
C11 O3 C10 . . 119.11(13) ?
C9 N3 N2 . . 118.88(14) ?
C9 N3 H1 . . 120.7(13) ?
N2 N3 H1 . . 120.4(13) ?
C1 N1 C2 . . 111.67(14) ?
C1 N1 H2 . . 125.7(15) ?
C2 N1 H2 . . 122.5(15) ?
N2 C8 C7 . . 125.50(16) ?
N2 C8 C1 . . 128.37(16) ?
C7 C8 C1 . . 106.13(14) ?
C8 N2 N3 . . 116.19(15) ?
C6 C7 C2 . . 120.41(17) ?
C6 C7 C8 . . 132.69(16) ?
C2 C7 C8 . . 106.90(15) ?
O2 C9 N3 . . 123.63(17) ?
O2 C9 C10 . . 121.00(15) ?
N3 C9 C10 . . 115.35(14) ?
O3 C10 C9 . . 109.16(13) ?
O3 C10 H10A . . 109.8 ?
C9 C10 H10A . . 109.8 ?
O3 C10 H10B . . 109.8 ?
C9 C10 H10B . . 109.8 ?
H10A C10 H10B . . 108.3 ?
O1 C1 N1 . . 127.57(16) ?
O1 C1 C8 . . 126.61(15) ?
N1 C1 C8 . . 105.81(15) ?
O3 C11 C16 . . 123.51(16) ?
O3 C11 C12 . . 114.84(16) ?
C16 C11 C12 . . 121.63(17) ?
C3 C2 C7 . . 121.69(17) ?
C3 C2 N1 . . 128.83(16) ?
C7 C2 N1 . . 109.48(15) ?
C11 C16 C15 . . 120.33(17) ?
C11 C16 H16 . . 119.8 ?
C15 C16 H16 . . 119.8 ?
C13 C12 C11 . . 116.72(17) ?
C13 C12 C17 . . 122.95(17) ?
C11 C12 C17 . . 120.32(17) ?
C6 C5 C4 . . 120.49(17) ?
C6 C5 H5 . . 119.8 ?
C4 C5 H5 . . 119.8 ?
C7 C6 C5 . . 118.50(16) ?
C7 C6 H6 . . 120.8 ?
C5 C6 H6 . . 120.8 ?
C3 C4 C5 . . 121.62(17) ?
C3 C4 H4 . . 119.2 ?
C5 C4 H4 . . 119.2 ?
C2 C3 C4 . . 117.29(16) ?
C2 C3 H3 . . 121.4 ?
C4 C3 H3 . . 121.4 ?
C14 C13 C12 . . 122.04(18) ?
C14 C13 H13 . . 119.0 ?
C12 C13 H13 . . 119.0 ?
C12 C17 C19 . . 109.79(19) ?
C12 C17 C18 . . 115.18(18) ?
C19 C17 C18 . . 108.82(18) ?
C12 C17 H17 . . 107.6 ?
C19 C17 H17 . . 107.6 ?
C18 C17 H17 . . 107.6 ?
C13 C14 C15 . . 121.05(19) ?
C13 C14 H14 . . 119.5 ?
C15 C14 H14 . . 119.5 ?
C14 C15 C16 . . 118.21(18) ?
C14 C15 C20 . . 121.08(18) ?
C16 C15 C20 . . 120.71(18) ?
C17 C18 H18A . . 109.5 ?
C17 C18 H18B . . 109.5 ?
H18A C18 H18B . . 109.5 ?
C17 C18 H18C . . 109.5 ?
H18A C18 H18C . . 109.5 ?
H18B C18 H18C . . 109.5 ?
C15 C20 H20A . . 109.5 ?
C15 C20 H20B . . 109.5 ?
H20A C20 H20B . . 109.5 ?
C15 C20 H20C . . 109.5 ?
H20A C20 H20C . . 109.5 ?
H20B C20 H20C . . 109.5 ?
C17 C19 H19A . . 109.5 ?
C17 C19 H19B . . 109.5 ?
H19A C19 H19B . . 109.5 ?
C17 C19 H19C . . 109.5 ?
H19A C19 H19C . . 109.5 ?
H19B C19 H19C . . 109.5 ?

loop_
_geom_bond_atom_site_label_1
_geom_bond_atom_site_label_2
_geom_bond_site_symmetry_2
_geom_bond_distance
_geom_bond_publ_flag
O2 C9 . 1.224(2) ?
O3 C11 . 1.382(2) ?
O3 C10 . 1.418(2) ?
O1 C1 . 1.225(2) ?
N3 C9 . 1.360(2) ?
N3 N2 . 1.367(2) ?
N3 H1 . 0.91(2) ?
N1 C1 . 1.359(2) ?
N1 C2 . 1.405(2) ?
N1 H2 . 0.91(2) ?
C8 N2 . 1.293(2) ?
C8 C7 . 1.456(3) ?
C8 C1 . 1.516(2) ?
C7 C6 . 1.385(3) ?
C7 C2 . 1.402(2) ?
C9 C10 . 1.509(3) ?
C10 H10A . 0.9700 ?
C10 H10B . 0.9700 ?
C11 C16 . 1.381(3) ?
C11 C12 . 1.411(3) ?
C2 C3 . 1.380(3) ?
C16 C15 . 1.399(3) ?
C16 H16 . 0.9300 ?
C12 C13 . 1.383(3) ?
C12 C17 . 1.510(3) ?
C5 C6 . 1.386(3) ?
C5 C4 . 1.395(3) ?
C5 H5 . 0.9300 ?
C6 H6 . 0.9300 ?
C4 C3 . 1.391(3) ?
C4 H4 . 0.9300 ?
C3 H3 . 0.9300 ?
C13 C14 . 1.380(3) ?
C13 H13 . 0.9300 ?
C17 C19 . 1.509(3) ?
C17 C18 . 1.519(3) ?
C17 H17 . 0.9800 ?
C14 C15 . 1.385(3) ?
C14 H14 . 0.9300 ?
C15 C20 . 1.512(3) ?
C18 H18A . 0.9600 ?
C18 H18B . 0.9600 ?
C18 H18C . 0.9600 ?
C20 H20A . 0.9600 ?
C20 H20B . 0.9600 ?
C20 H20C . 0.9600 ?
C19 H19A . 0.9600 ?
C19 H19B . 0.9600 ?
C19 H19C . 0.9600 ?

loop_
_geom_hbond_atom_site_label_D
_geom_hbond_atom_site_label_H
_geom_hbond_atom_site_label_A
_geom_hbond_site_symmetry_A
_geom_hbond_distance_DH
_geom_hbond_distance_HA
_geom_hbond_distance_DA
_geom_hbond_angle_DHA
_geom_hbond_publ_flag
N3 H1 O1 . 0.91(2) 2.06(2) 2.768(2) 134.1(19) yes
N3 H1 O3 . 0.91(2) 2.17(2) 2.574(2) 106.1(17) yes
N1 H2 O2 1_465 0.91(2) 1.93(2) 2.8174(19) 164(2) yes
C17 H17 O1 . 0.9800 2.4300 3.247(2) 140.00 no

loop_
_geom_torsion_atom_site_label_1
_geom_torsion_atom_site_label_2
_geom_torsion_atom_site_label_3
_geom_torsion_atom_site_label_4
_geom_torsion_site_symmetry_1
_geom_torsion_site_symmetry_2
_geom_torsion_site_symmetry_3
_geom_torsion_site_symmetry_4
_geom_torsion
_geom_torsion_publ_flag
C7 C8 N2 N3 . . . . -179.84(15) ?
C1 C8 N2 N3 . . . . 0.7(3) ?
C9 N3 N2 C8 . . . . 179.15(15) ?
N2 C8 C7 C6 . . . . 0.1(3) ?
C1 C8 C7 C6 . . . . 179.69(18) ?
N2 C8 C7 C2 . . . . -179.00(17) ?
C1 C8 C7 C2 . . . . 0.56(18) ?
N2 N3 C9 O2 . . . . 4.4(2) ?
N2 N3 C9 C10 . . . . -174.08(14) ?
C11 O3 C10 C9 . . . . -178.08(14) ?
O2 C9 C10 O3 . . . . 169.41(15) ?
N3 C9 C10 O3 . . . . -12.1(2) ?
C2 N1 C1 O1 . . . . -178.51(17) ?
C2 N1 C1 C8 . . . . 0.39(19) ?
N2 C8 C1 O1 . . . . -2.1(3) ?
C7 C8 C1 O1 . . . . 178.33(17) ?
N2 C8 C1 N1 . . . . 178.96(17) ?
C7 C8 C1 N1 . . . . -0.59(18) ?
C10 O3 C11 C16 . . . . -3.0(3) ?
C10 O3 C11 C12 . . . . 178.61(16) ?
C6 C7 C2 C3 . . . . 0.0(3) ?
C8 C7 C2 C3 . . . . 179.27(16) ?
C6 C7 C2 N1 . . . . -179.60(16) ?
C8 C7 C2 N1 . . . . -0.35(19) ?
C1 N1 C2 C3 . . . . -179.62(17) ?
C1 N1 C2 C7 . . . . 0.0(2) ?
O3 C11 C16 C15 . . . . -179.07(18) ?
C12 C11 C16 C15 . . . . -0.8(3) ?
O3 C11 C12 C13 . . . . 178.34(17) ?
C16 C11 C12 C13 . . . . 0.0(3) ?
O3 C11 C12 C17 . . . . -2.0(3) ?
C16 C11 C12 C17 . . . . 179.61(19) ?
C2 C7 C6 C5 . . . . 0.6(3) ?
C8 C7 C6 C5 . . . . -178.44(18) ?
C4 C5 C6 C7 . . . . -0.9(3) ?
C6 C5 C4 C3 . . . . 0.7(3) ?
C7 C2 C3 C4 . . . . -0.3(3) ?
N1 C2 C3 C4 . . . . 179.26(17) ?
C5 C4 C3 C2 . . . . -0.1(3) ?
C11 C12 C13 C14 . . . . 0.7(3) ?
C17 C12 C13 C14 . . . . -178.9(2) ?
C13 C12 C17 C19 . . . . 103.4(2) ?
C11 C12 C17 C19 . . . . -76.2(3) ?
C13 C12 C17 C18 . . . . -19.8(3) ?
C11 C12 C17 C18 . . . . 160.53(18) ?
C12 C13 C14 C15 . . . . -0.5(3) ?
C13 C14 C15 C16 . . . . -0.4(3) ?
C13 C14 C15 C20 . . . . 179.1(2) ?
C11 C16 C15 C14 . . . . 1.0(3) ?
C11 C16 C15 C20 . . . . -178.5(2) ?

loop_
_cod_related_entry_id
_cod_related_entry_database
_cod_related_entry_code
1 ChemSpider 4679978
